data_7222154
loop_
_publ_author_name
'Isab, A.'
'Altaf, Muhammad'
'Travnicek, Zdenek'
'Dvo\<r\'ak, Zden\<ek'
'Stoeckli-Evans, Helen'
'Vanco, Jan'

_publ_section_title
;
 Synthesis, characterization and in vitro cytotoxicity of gold(III)
 dialkyl/diaryldithiocarbamato complexes
;
_journal_name_full 'RSC Adv.'
_journal_paper_doi 10.1039/C5RA15123F
_journal_year 2015
_chemical_formula_moiety 'C30 H28 Au N2 S4, Au Cl2'
_chemical_formula_sum 'C30 H28 Au2 Cl2 N2 S4'
_chemical_formula_weight 1009.62
_chemical_name_systematic
;
 ?
;
_space_group_crystal_system monoclinic
_space_group_IT_number 14
_space_group_name_Hall '-P 2ybc'
_space_group_name_H-M_alt 'P 1 21/c 1'
_symmetry_space_group_name_Hall '-P 2ybc'
_symmetry_space_group_name_H-M 'P 1 21/c 1'
_atom_sites_solution_hydrogens geom
_audit_creation_method SHELXL-2013
_audit_update_record
;
2015-05-30 deposited with the CCDC.
2015-09-15 downloaded from the CCDC.
;
_cell_angle_alpha 90
_cell_angle_beta 109.360(10)
_cell_angle_gamma 90
_cell_formula_units_Z 2
_cell_length_a 10.0213(12)
_cell_length_b 18.6050(17)
_cell_length_c 9.1040(12)
_cell_measurement_reflns_used 7229
_cell_measurement_temperature 173(2)
_cell_measurement_theta_max 26.17
_cell_measurement_theta_min 2.16
_cell_volume 1601.4(3)
_computing_cell_refinement 'X-Area (Stoe & Cie, 2009)'
_computing_data_collection 'X-Area (Stoe & Cie, 2009)'
_computing_data_reduction 'X-RED32 (Stoe & Cie, 2009)'
_computing_molecular_graphics 'PLATON (Spek, 2009) and Mercury (Macrae et al., 2008)'
_computing_publication_material
;
SHELXL-2014/6 (Sheldrick, 2015) and PLATON (Spek, 2009)
;
_computing_structure_refinement 'SHELXL-2014/6 (Sheldrick, 2015)'
_computing_structure_solution 'SHELXS-2014/6 (Sheldrick, 2008)'
_diffrn_ambient_temperature 173(2)
_diffrn_detector 'image plate (34 cm diameter)'
_diffrn_detector_type STOE
_diffrn_measured_fraction_theta_full 0.997
_diffrn_measured_fraction_theta_max 0.992
_diffrn_measurement_device '2-circle goniometer'
_diffrn_measurement_device_type 'STOE IPDS 2'
_diffrn_measurement_method '\f + \w scans'
_diffrn_radiation_monochromator 'plane graphite'
_diffrn_radiation_source 'fine-focus sealed tube'
_diffrn_radiation_type MoK\a
_diffrn_radiation_wavelength 0.71073
_diffrn_reflns_av_R_equivalents 0.0417
_diffrn_reflns_av_unetI/netI 0.0368
_diffrn_reflns_laue_measured_fraction_full 0.997
_diffrn_reflns_laue_measured_fraction_max 0.992
_diffrn_reflns_limit_h_max 11
_diffrn_reflns_limit_h_min -12
_diffrn_reflns_limit_k_max 22
_diffrn_reflns_limit_k_min -20
_diffrn_reflns_limit_l_max 11
_diffrn_reflns_limit_l_min -11
_diffrn_reflns_number 10925
_diffrn_reflns_point_group_measured_fraction_full 0.997
_diffrn_reflns_point_group_measured_fraction_max 0.992
_diffrn_reflns_theta_full 25.242
_diffrn_reflns_theta_max 25.700
_diffrn_reflns_theta_min 2.154
_diffrn_source 'sealed X-ray tube, 12 x 0.4 mm long-fine focus'
_exptl_absorpt_coefficient_mu 9.602
_exptl_absorpt_correction_T_max 1.0000
_exptl_absorpt_correction_T_min 0.4013
_exptl_absorpt_correction_type multi-scan
_exptl_absorpt_process_details 'MULABS in PLATON, Spek, 2009)'
_exptl_crystal_colour yellow
_exptl_crystal_density_diffrn 2.094
_exptl_crystal_description plate
_exptl_crystal_F_000 956
_exptl_crystal_size_max 0.45
_exptl_crystal_size_mid 0.17
_exptl_crystal_size_min 0.10
_refine_diff_density_max 1.032
_refine_diff_density_min -0.739
_refine_diff_density_rms 0.099
_refine_ls_extinction_coef 0.00308(10)
_refine_ls_extinction_expression Fc^*^=kFc[1+0.001xFc^2^\l^3^/sin(2\q)]^-1/4^
_refine_ls_extinction_method SHELXL
_refine_ls_goodness_of_fit_ref 0.772
_refine_ls_hydrogen_treatment constr
_refine_ls_matrix_type full
_refine_ls_number_parameters 185
_refine_ls_number_reflns 3028
_refine_ls_number_restraints 0
_refine_ls_restrained_S_all 0.772
_refine_ls_R_factor_all 0.0386
_refine_ls_R_factor_gt 0.0188
_refine_ls_shift/su_max 0.001
_refine_ls_shift/su_mean 0.000
_refine_ls_structure_factor_coef Fsqd
_refine_ls_weighting_details 'w=1/[\s^2^(Fo^2^)+(0.0194P)^2^] where P=(Fo^2^+2Fc^2^)/3'
_refine_ls_weighting_scheme calc
_refine_ls_wR_factor_gt 0.0368
_refine_ls_wR_factor_ref 0.0397
_reflns_Friedel_coverage 0.000
_reflns_number_gt 1874
_reflns_number_total 3028
_reflns_threshold_expression 'I > 2\s(I)'
_cod_data_source_file c5ra15123f2.cif
_cod_data_source_block MA47
_cod_database_code 7222154
_shelx_space_group_comment
;
The symmetry employed for this shelxl refinement is uniquely defined
by the following loop, which should always be used as a source of
symmetry information in preference to the above space-group names.
They are only intended as comments.
;
_shelxl_version_number 2013-3

loop_
_space_group_symop_operation_xyz
'x, y, z'
'-x, y+1/2, -z+1/2'
'-x, -y, -z'
'x, -y-1/2, z-1/2'

loop_
_atom_site_label
_atom_site_type_symbol
_atom_site_fract_x
_atom_site_fract_y
_atom_site_fract_z
_atom_site_U_iso_or_equiv
_atom_site_adp_type
_atom_site_occupancy
_atom_site_site_symmetry_order
_atom_site_calc_flag
_atom_site_refinement_flags_posn
_atom_site_refinement_flags_adp
_atom_site_refinement_flags_occupancy
Au1 Au 0.0000 0.0000 0.0000 0.02545(7) Uani 1 2 d S . P
S1 S 0.03066(11) 0.09516(5) -0.15377(12) 0.0297(2) Uani 1 1 d . . .
S2 S -0.22198(10) 0.05452(5) -0.09455(12) 0.0287(2) Uani 1 1 d . . .
N1 N -0.2115(3) 0.17110(14) -0.2672(3) 0.0235(7) Uani 1 1 d . . .
C1 C -0.1443(4) 0.11580(18) -0.1842(4) 0.0231(8) Uani 1 1 d . . .
C2 C -0.1395(4) 0.22113(18) -0.3440(4) 0.0267(8) Uani 1 1 d . . .
H2A H -0.2072 0.2365 -0.4455 0.032 Uiso 1 1 calc R U .
H2B H -0.0605 0.1957 -0.3642 0.032 Uiso 1 1 calc R U .
C3 C -0.0829(4) 0.28643(18) -0.2451(4) 0.0235(8) Uani 1 1 d . . .
C4 C 0.0584(4) 0.28901(18) -0.1497(5) 0.0315(9) Uani 1 1 d . . .
H4 H 0.1177 0.2486 -0.1450 0.038 Uiso 1 1 calc R U .
C5 C 0.1135(5) 0.3492(2) -0.0620(5) 0.0378(10) Uani 1 1 d . . .
H5 H 0.2100 0.3501 0.0022 0.045 Uiso 1 1 calc R U .
C6 C 0.0281(5) 0.4083(2) -0.0676(5) 0.0378(10) Uani 1 1 d . . .
H6 H 0.0659 0.4499 -0.0077 0.045 Uiso 1 1 calc R U .
C7 C -0.1117(5) 0.4066(2) -0.1604(5) 0.0411(11) Uani 1 1 d . . .
H7 H -0.1705 0.4470 -0.1633 0.049 Uiso 1 1 calc R U .
C8 C -0.1677(4) 0.34632(19) -0.2500(5) 0.0334(10) Uani 1 1 d . . .
H8 H -0.2640 0.3460 -0.3148 0.040 Uiso 1 1 calc R U .
C9 C -0.3621(4) 0.18603(19) -0.2893(4) 0.0240(8) Uani 1 1 d . . .
H9A H -0.3726 0.2366 -0.2612 0.029 Uiso 1 1 calc R U .
H9B H -0.3940 0.1547 -0.2194 0.029 Uiso 1 1 calc R U .
C10 C -0.4530(4) 0.17294(19) -0.4552(4) 0.0247(8) Uani 1 1 d . . .
C11 C -0.4605(5) 0.1048(2) -0.5205(5) 0.0358(10) Uani 1 1 d . . .
H11 H -0.4082 0.0663 -0.4597 0.043 Uiso 1 1 calc R U .
C12 C -0.5429(5) 0.0928(2) -0.6721(5) 0.0455(12) Uani 1 1 d . . .
H12 H -0.5467 0.0461 -0.7154 0.055 Uiso 1 1 calc R U .
C13 C -0.6203(5) 0.1478(3) -0.7626(5) 0.0427(11) Uani 1 1 d . . .
H13 H -0.6772 0.1390 -0.8675 0.051 Uiso 1 1 calc R U .
C14 C -0.6145(4) 0.2159(2) -0.6992(5) 0.0363(10) Uani 1 1 d . . .
H14 H -0.6681 0.2539 -0.7607 0.044 Uiso 1 1 calc R U .
C15 C -0.5309(4) 0.2288(2) -0.5466(5) 0.0291(9) Uani 1 1 d . . .
H15 H -0.5266 0.2758 -0.5040 0.035 Uiso 1 1 calc R U .
Au2 Au 0.5000 0.0000 0.0000 0.03235(8) Uani 1 2 d S . P
Cl1 Cl 0.36072(12) 0.07800(6) -0.17605(14) 0.0455(3) Uani 1 1 d . . .

loop_
_atom_site_aniso_label
_atom_site_aniso_U_11
_atom_site_aniso_U_22
_atom_site_aniso_U_33
_atom_site_aniso_U_23
_atom_site_aniso_U_13
_atom_site_aniso_U_12
Au1 0.01986(12) 0.02799(11) 0.02710(12) 0.00194(10) 0.00592(9) -0.00169(10)
S1 0.0212(5) 0.0323(5) 0.0362(5) 0.0062(4) 0.0104(4) 0.0005(4)
S2 0.0207(5) 0.0320(5) 0.0334(5) 0.0051(4) 0.0088(4) -0.0021(4)
N1 0.0224(17) 0.0252(15) 0.0239(16) -0.0038(12) 0.0089(14) -0.0031(12)
C1 0.0189(19) 0.0273(17) 0.0230(19) -0.0057(15) 0.0068(15) -0.0026(15)
C2 0.027(2) 0.0323(19) 0.0238(19) 0.0012(15) 0.0119(17) -0.0038(16)
C3 0.029(2) 0.0233(17) 0.023(2) 0.0017(14) 0.0145(17) -0.0030(15)
C4 0.027(2) 0.027(2) 0.042(3) -0.0017(17) 0.013(2) 0.0013(16)
C5 0.031(2) 0.033(2) 0.047(3) -0.0076(18) 0.008(2) -0.0034(17)
C6 0.046(3) 0.027(2) 0.039(2) -0.0077(18) 0.012(2) -0.0066(19)
C7 0.047(3) 0.028(2) 0.047(3) -0.0035(18) 0.014(2) 0.0082(19)
C8 0.033(2) 0.0269(19) 0.036(2) 0.0062(16) 0.0050(19) 0.0022(17)
C9 0.023(2) 0.0235(18) 0.027(2) 0.0006(15) 0.0095(16) 0.0023(15)
C10 0.0197(19) 0.031(2) 0.025(2) -0.0007(15) 0.0099(15) -0.0032(15)
C11 0.038(2) 0.034(2) 0.035(2) -0.0022(17) 0.0105(19) -0.0049(18)
C12 0.047(3) 0.050(3) 0.040(3) -0.014(2) 0.015(2) -0.016(2)
C13 0.036(3) 0.070(3) 0.022(2) -0.005(2) 0.010(2) -0.018(2)
C14 0.023(2) 0.057(3) 0.030(2) 0.014(2) 0.0115(19) -0.001(2)
C15 0.026(2) 0.035(2) 0.030(2) 0.0025(15) 0.0129(17) 0.0003(16)
Au2 0.02486(13) 0.03608(12) 0.03974(14) -0.00131(11) 0.01557(10) -0.00278(11)
Cl1 0.0362(6) 0.0457(6) 0.0530(7) 0.0065(5) 0.0127(5) 0.0037(5)

loop_
_atom_type_symbol
_atom_type_description
_atom_type_scat_dispersion_real
_atom_type_scat_dispersion_imag
_atom_type_scat_source
C C 0.0033 0.0016 'International Tables Vol C Tables 4.2.6.8 and 6.1.1.4'
H H 0.0000 0.0000 'International Tables Vol C Tables 4.2.6.8 and 6.1.1.4'
N N 0.0061 0.0033 'International Tables Vol C Tables 4.2.6.8 and 6.1.1.4'
S S 0.1246 0.1234 'International Tables Vol C Tables 4.2.6.8 and 6.1.1.4'
Au Au -2.0133 8.8022 'International Tables Vol C Tables 4.2.6.8 and 6.1.1.4'
Cl Cl 0.1484 0.1585 'International Tables Vol C Tables 4.2.6.8 and 6.1.1.4'

loop_
_geom_angle_atom_site_label_1
_geom_angle_atom_site_label_2
_geom_angle_atom_site_label_3
_geom_angle
_geom_angle_site_symmetry_1
_geom_angle_site_symmetry_3
S2 Au1 S2 180.0 . 3
S2 Au1 S1 104.56(4) . 3
S2 Au1 S1 75.44(4) 3 3
S2 Au1 S1 75.44(4) . .
S2 Au1 S1 104.56(4) 3 .
S1 Au1 S1 180.0 3 .
C1 S1 Au1 86.37(12) . .
C1 S2 Au1 86.41(12) . .
C1 N1 C9 121.8(3) . .
C1 N1 C2 121.4(3) . .
C9 N1 C2 116.8(3) . .
N1 C1 S1 124.3(3) . .
N1 C1 S2 124.0(3) . .
S1 C1 S2 111.7(2) . .
N1 C2 C3 111.6(3) . .
N1 C2 H2A 109.3 . .
C3 C2 H2A 109.3 . .
N1 C2 H2B 109.3 . .
C3 C2 H2B 109.3 . .
H2A C2 H2B 108.0 . .
C8 C3 C4 118.4(3) . .
C8 C3 C2 121.4(3) . .
C4 C3 C2 120.2(3) . .
C5 C4 C3 121.1(4) . .
C5 C4 H4 119.4 . .
C3 C4 H4 119.4 . .
C4 C5 C6 120.0(4) . .
C4 C5 H5 120.0 . .
C6 C5 H5 120.0 . .
C7 C6 C5 119.7(4) . .
C7 C6 H6 120.1 . .
C5 C6 H6 120.1 . .
C6 C7 C8 120.6(4) . .
C6 C7 H7 119.7 . .
C8 C7 H7 119.7 . .
C7 C8 C3 120.2(4) . .
C7 C8 H8 119.9 . .
C3 C8 H8 119.9 . .
N1 C9 C10 110.9(3) . .
N1 C9 H9A 109.5 . .
C10 C9 H9A 109.5 . .
N1 C9 H9B 109.5 . .
C10 C9 H9B 109.5 . .
H9A C9 H9B 108.0 . .
C11 C10 C15 118.9(4) . .
C11 C10 C9 120.4(3) . .
C15 C10 C9 120.7(3) . .
C12 C11 C10 120.5(4) . .
C12 C11 H11 119.8 . .
C10 C11 H11 119.8 . .
C11 C12 C13 120.8(4) . .
C11 C12 H12 119.6 . .
C13 C12 H12 119.6 . .
C12 C13 C14 119.4(4) . .
C12 C13 H13 120.3 . .
C14 C13 H13 120.3 . .
C15 C14 C13 120.3(4) . .
C15 C14 H14 119.8 . .
C13 C14 H14 119.8 . .
C14 C15 C10 120.0(4) . .
C14 C15 H15 120.0 . .
C10 C15 H15 120.0 . .
Cl1 Au2 Cl1 180.0 . 3_655

loop_
_geom_bond_atom_site_label_1
_geom_bond_atom_site_label_2
_geom_bond_distance
_geom_bond_site_symmetry_2
Au1 S2 2.3343(10) .
Au1 S2 2.3343(10) 3
Au1 S1 2.3396(10) 3
Au1 S1 2.3396(10) .
S1 C1 1.725(4) .
S2 C1 1.731(4) .
N1 C1 1.321(4) .
N1 C9 1.482(5) .
N1 C2 1.487(4) .
C2 C3 1.507(5) .
C2 H2A 0.9900 .
C2 H2B 0.9900 .
C3 C8 1.393(5) .
C3 C4 1.396(5) .
C4 C5 1.380(5) .
C4 H4 0.9500 .
C5 C6 1.383(5) .
C5 H5 0.9500 .
C6 C7 1.376(6) .
C6 H6 0.9500 .
C7 C8 1.391(5) .
C7 H7 0.9500 .
C8 H8 0.9500 .
C9 C10 1.503(5) .
C9 H9A 0.9900 .
C9 H9B 0.9900 .
C10 C11 1.392(5) .
C10 C15 1.398(5) .
C11 C12 1.371(6) .
C11 H11 0.9500 .
C12 C13 1.379(6) .
C12 H12 0.9500 .
C13 C14 1.385(6) .
C13 H13 0.9500 .
C14 C15 1.385(5) .
C14 H14 0.9500 .
C15 H15 0.9500 .
Au2 Cl1 2.2671(11) .
Au2 Cl1 2.2671(11) 3_655

loop_
_geom_hbond_atom_site_label_D
_geom_hbond_atom_site_label_H
_geom_hbond_atom_site_label_A
_geom_hbond_distance_DH
_geom_hbond_distance_HA
_geom_hbond_distance_DA
_geom_hbond_angle_DHA
_geom_hbond_site_symmetry_A
C9 H9B Cl1 0.99 2.98 3.836(4) 145 1_455

loop_
_geom_torsion_atom_site_label_1
_geom_torsion_atom_site_label_2
_geom_torsion_atom_site_label_3
_geom_torsion_atom_site_label_4
_geom_torsion
C9 N1 C1 S1 180.0(2)
C2 N1 C1 S1 0.4(5)
C9 N1 C1 S2 0.8(5)
C2 N1 C1 S2 -178.8(2)
Au1 S1 C1 N1 178.2(3)
Au1 S1 C1 S2 -2.52(16)
Au1 S2 C1 N1 -178.2(3)
Au1 S2 C1 S1 2.52(16)
C1 N1 C2 C3 -95.4(4)
C9 N1 C2 C3 85.1(4)
N1 C2 C3 C8 -85.5(4)
N1 C2 C3 C4 96.7(4)
C8 C3 C4 C5 0.1(6)
C2 C3 C4 C5 177.9(4)
C3 C4 C5 C6 0.1(7)
C4 C5 C6 C7 0.2(7)
C5 C6 C7 C8 -0.7(7)
C6 C7 C8 C3 0.9(7)
C4 C3 C8 C7 -0.6(6)
C2 C3 C8 C7 -178.3(4)
C1 N1 C9 C10 -111.0(4)
C2 N1 C9 C10 68.6(3)
N1 C9 C10 C11 61.4(4)
N1 C9 C10 C15 -118.3(4)
C15 C10 C11 C12 0.1(6)
C9 C10 C11 C12 -179.7(4)
C10 C11 C12 C13 -0.3(7)
C11 C12 C13 C14 0.0(7)
C12 C13 C14 C15 0.4(6)
C13 C14 C15 C10 -0.6(6)
C11 C10 C15 C14 0.4(6)
C9 C10 C15 C14 -179.8(3)
